data_2001625
loop_
_publ_author_name
'Nieuwenhuyzen, M.'
'Robinson, W. T.'
'Wilkins, C. J.'

_publ_section_title
;
 Structures of the cadmium halide complexes
 [{CdCl~2~(dmso)(MeOH)}~<i>n~</i>] and
 [{CdBr~2~(dmso)(MeOH)}~<i>n~</i>] with coordinated dimethyl sulfoxide
 and methanol
;
_journal_issue 6
_journal_name_full 'Acta Crystallographica Section C'
_journal_page_first 1173
_journal_page_last 1175
_journal_paper_doi 10.1107/S0108270192012150
_journal_volume 49
_journal_year 1993
_chemical_formula_sum 'C3 H10 Cd Cl2 O2 S'
_chemical_formula_weight 293.5
_symmetry_cell_setting orthorhombic
_symmetry_space_group_name_Hall 'P 2c -2n'
_symmetry_space_group_name_H-M 'P n a 21'
_atom_type_scat_source IntTabIV
_cell_angle_alpha 90
_cell_angle_beta 90
_cell_angle_gamma 90
_cell_formula_units_Z 4
_cell_length_a 8.402(4)
_cell_length_b 14.280(10)
_cell_length_c 7.498(4)
_cell_measurement_reflns_used 25
_cell_measurement_temperature 150
_cell_measurement_theta_max 20
_cell_measurement_theta_min 6.5
_cell_volume 899.6(9)
_diffrn_measurement_device 'Nicolet R3M'
_diffrn_measurement_method '\w scan'
_diffrn_radiation_type MoK\a
_diffrn_radiation_wavelength 0.71073
_diffrn_reflns_limit_h_max 11
_diffrn_reflns_limit_h_min 0
_diffrn_reflns_limit_k_max 20
_diffrn_reflns_limit_k_min 0
_diffrn_reflns_limit_l_max 8
_diffrn_reflns_limit_l_min 0
_diffrn_reflns_number 968
_diffrn_reflns_theta_max 27.5
_diffrn_standards_decay_% +-2.5
_diffrn_standards_interval_count 100
_diffrn_standards_number 3
_exptl_absorpt_coefficient_mu 3.182
_exptl_absorpt_correction_T_max 0.779
_exptl_absorpt_correction_T_min 0.773
_exptl_absorpt_correction_type 'empirical (\y scans)'
_exptl_crystal_colour colourless
_exptl_crystal_density_diffrn 2.167
_exptl_crystal_description 'thick needle'
_exptl_crystal_size_max 0.7
_exptl_crystal_size_mid 0.17
_exptl_crystal_size_min 0.15
_refine_diff_density_max 0.53
_refine_diff_density_min -0.55
_refine_ls_goodness_of_fit_obs 0.97
_refine_ls_number_parameters 74
_refine_ls_number_reflns 609
_refine_ls_R_factor_obs .0268
_refine_ls_shift/esd_max 0.004
_refine_ls_structure_factor_coef F
_refine_ls_weighting_details 'w = 1/[\s^2^(F)+gF^2^] where g = 0.0006'
_refine_ls_weighting_scheme calc
_refine_ls_wR_factor_obs .0336
_reflns_number_observed 609
_reflns_number_total 968
_reflns_observed_criterion F>6\s(F)
_cod_data_source_file mu1030.cif
_cod_data_source_block mu1030_structure_1_of_2
_cod_depositor_comments
;
The following automatic conversions were performed:

'_refine_ls_weighting_scheme' value '1/[\s^2^(F)+gF^2^] where g =
0.0006' was changed to 'calc'. New tag '_refine_ls_weighting_details'
was created. The value of the new tag was set to 'w =
1/[\s^2^(F)+gF^2^] where g = 0.0006'.

Automatic conversion script
Id: cif_fix_values 3143 2015-03-26 13:38:13Z robertas 
;
_cod_original_formula_sum 'C3 H10 Cd1 Cl2 O2 S1'
_cod_database_code 2001625

loop_
_atom_site_label
_atom_site_fract_x
_atom_site_fract_y
_atom_site_fract_z
_atom_site_U_iso_or_equiv
Cd(1) -.0007(2) .00060(10) -.2022 .0130(10)
Cl(1) -.1260(3) -.1023(2) .0469(7) .0200(10)
Cl(2) -.1641(3) -.0793(2) -.4568(8) .0160(10)
O(1) -.2069(10) .1072(7) -.1497(14) .016(2)
S(1) -.3640(3) .1044(2) -.2497(5) .0180(10)
C(11) -.4699(11) .0090(8) -.165(3) .027(6)
C(12) -.4812(13) .1966(7) -.158(3) .040(5)
O(2) .1979(12) -.1098(8) -.2790(14) .022(3)
C(2) .1998(14) -.2019(7) -.204(2) .032(3)
H(11A) -.4833 .0148 -.0382 ?
H(11B) -.4128 -.0476 -.1910 ?
H(11C) -.5725 -.0069 -.2212 ?
H(12A) -.4481 .2098 -.0384 ?
H(12B) -.5913 .1785 -.1585 ?
H(12C) -.4677 .2515 -.2305 ?
H(2) .191(14) -.120(8) -.387(16) ?
H(2A) .2883 -.2359 -.2532 ?
H(2B) .1025 -.2337 -.2337 ?
H(2C) .2105 -.1982 -.0772 ?

loop_
_geom_angle_atom_site_label_1
_geom_angle_atom_site_label_2
_geom_angle_atom_site_label_3
_geom_angle
_geom_angle_publ_flag
Cl(1) Cd Cl(A) 179.40(10) yes
C(2) Cd Cl(2A) 178.9(2) yes
Cd Cl(1) Cd 92.20(10) yes
O(1) Cd O(2) 175.1(4) yes
Cd O(1) S(1) 122.9(6) yes

loop_
_geom_bond_atom_site_label_1
_geom_bond_atom_site_label_2
_geom_bond_distance
_geom_bond_publ_flag
Cd(1) Cl(1) 2.599(5) yes
Cd(1) O(1) 2.338(10) yes
Cd(1) Cl(1A) 2.604(5) yes
Cl(1) Cd(1A) 2.604(5) yes
O(1) S(1) 1.519(9) yes
S(1) C(12) 1.782(13) yes
Cd(1) Cl(2) 2.614(5) yes
Cd(1) O(2) 2.367(11) yes
Cd(1) Cl(2A) 2.562(5) yes
Cl(2) Cd(1B) 2.562(5) yes
S(1) C(11) 1.747(13) yes
O(2) C(2) 1.429(17) yes
